data_7129510
loop_
_publ_author_name
'Gong, Chun-Hua'
'Hu, Xiaozong'
'Han, Zhen'
'Liu, Xiao-Fei'
'Yang, Min-Zi'
'Zang, Shuang-Quan'

_publ_section_title
;
 Epitaxial Coordination Assembly of Semi-conductive Silver-chalcogenide
 Layer-based MOF
;
_journal_name_full 'Chemical Communications'
_journal_paper_doi 10.1039/D1CC07160B
_journal_year 2022
_chemical_formula_moiety 'C17 H29 Ag6 O4 S4'
_chemical_formula_sum 'C17 H29 Ag6 O4 S4'
_chemical_formula_weight 1072.86
_space_group_crystal_system monoclinic
_space_group_IT_number 14
_space_group_name_Hall '-P 2yn'
_space_group_name_H-M_alt 'P 1 21/n 1'
_atom_sites_solution_hydrogens geom
_atom_sites_solution_primary dual
_audit_creation_date 2020-11-20
_audit_creation_method
;
Olex2 1.2-alpha
(compiled 2018.07.26 svn.r3523 for OlexSys, GUI svn.r5532)
;
_audit_update_record
;
2021-09-27 deposited with the CCDC.	2022-01-06 downloaded from the CCDC.
;
_cell_angle_alpha 90
_cell_angle_beta 109.191(4)
_cell_angle_gamma 90
_cell_formula_units_Z 4
_cell_length_a 11.2510(4)
_cell_length_b 19.6897(6)
_cell_length_c 12.4126(5)
_cell_measurement_reflns_used 9489
_cell_measurement_temperature 199.99(10)
_cell_measurement_theta_max 28.6700
_cell_measurement_theta_min 2.7490
_cell_volume 2596.94(17)
_computing_cell_refinement 'CrysAlisPro 1.171.39.27b (Rigaku OD, 2015)'
_computing_data_collection 'CrysAlisPro 1.171.39.27b (Rigaku OD, 2015)'
_computing_data_reduction 'CrysAlisPro 1.171.39.27b (Rigaku OD, 2015)'
_computing_molecular_graphics 'Olex2 (Dolomanov et al., 2009)'
_computing_publication_material 'Olex2 (Dolomanov et al., 2009)'
_computing_structure_refinement 'ShelXL (Sheldrick, 2015)'
_computing_structure_solution 'ShelXT (Sheldrick, 2015)'
_diffrn_ambient_environment N~2~
_diffrn_ambient_temperature 199.99(10)
_diffrn_detector 'CCD plate'
_diffrn_measured_fraction_theta_full 0.999
_diffrn_measured_fraction_theta_max 0.863
_diffrn_measurement_details
;
List of Runs (angles in degrees, time in seconds):

  # Type    Start    End  Width  t~exp~   \w     \q     \k     \f   Frames
#--------------------------------------------------------------------------
  1  \w    -92.00 -30.00   0.50    1.00    --   -3.60 -57.00-180.00  124
  2  \w     63.00  93.00   0.50    1.00    --    3.60  19.00 -90.00   60
  3  \w    -24.00  92.00   0.50    1.00    --    3.60  82.00-120.00  232
  4  \w    -21.00  24.00   0.50    1.00    --    3.60  57.00   0.00   90
  5  \w    -41.00  21.00   0.50    1.00    --    3.60  19.00 -90.00  124
;
_diffrn_measurement_device 'four-circle diffractometer'
_diffrn_measurement_device_type 'XtaLAB AFC12 (RINC): Kappa single'
_diffrn_measurement_method '\w scans'
_diffrn_orient_matrix_type 'CrysAlisPro convention (1999,Acta A55,543-557)'
_diffrn_orient_matrix_UB_11 0.0185513000
_diffrn_orient_matrix_UB_12 -0.0242752000
_diffrn_orient_matrix_UB_13 -0.0335930000
_diffrn_orient_matrix_UB_21 0.0206000000
_diffrn_orient_matrix_UB_22 -0.0220545000
_diffrn_orient_matrix_UB_23 0.0477291000
_diffrn_orient_matrix_UB_31 -0.0607271000
_diffrn_orient_matrix_UB_32 -0.0149043000
_diffrn_orient_matrix_UB_33 -0.0159492000
_diffrn_radiation_monochromator graphite
_diffrn_radiation_probe x-ray
_diffrn_radiation_type MoK\a
_diffrn_radiation_wavelength 0.71073
_diffrn_reflns_av_R_equivalents 0.0444
_diffrn_reflns_av_unetI/netI 0.0424
_diffrn_reflns_Laue_measured_fraction_full 0.999
_diffrn_reflns_Laue_measured_fraction_max 0.863
_diffrn_reflns_limit_h_max 15
_diffrn_reflns_limit_h_min -13
_diffrn_reflns_limit_k_max 24
_diffrn_reflns_limit_k_min -26
_diffrn_reflns_limit_l_max 15
_diffrn_reflns_limit_l_min -15
_diffrn_reflns_number 23921
_diffrn_reflns_point_group_measured_fraction_full 0.999
_diffrn_reflns_point_group_measured_fraction_max 0.863
_diffrn_reflns_theta_full 25.242
_diffrn_reflns_theta_max 29.159
_diffrn_reflns_theta_min 2.022
_diffrn_source 'fine-focus sealed X-ray tube'
_diffrn_source_type 'Enhance (Mo) X-ray Source'
_exptl_absorpt_coefficient_mu 4.780
_exptl_absorpt_correction_T_max 1.00000
_exptl_absorpt_correction_T_min 0.64870
_exptl_absorpt_correction_type multi-scan
_exptl_absorpt_process_details
;
CrysAlisPro 1.171.39.27b (Rigaku Oxford Diffraction, 2015)
Empirical absorption correction using spherical harmonics,
 implemented in SCALE3 ABSPACK scaling algorithm.
;
_exptl_crystal_colour color
_exptl_crystal_density_diffrn 2.744
_exptl_crystal_description block
_exptl_crystal_F_000 2036
_exptl_crystal_size_max 0.2
_exptl_crystal_size_mid 0.15
_exptl_crystal_size_min 0.1
_refine_diff_density_max 1.823
_refine_diff_density_min -1.818
_refine_diff_density_rms 0.374
_refine_ls_extinction_method none
_refine_ls_goodness_of_fit_ref 0.965
_refine_ls_hydrogen_treatment constr
_refine_ls_matrix_type full
_refine_ls_number_parameters 310
_refine_ls_number_reflns 6039
_refine_ls_number_restraints 19
_refine_ls_restrained_S_all 0.964
_refine_ls_R_factor_all 0.1039
_refine_ls_R_factor_gt 0.0935
_refine_ls_shift/su_max 0.000
_refine_ls_shift/su_mean 0.000
_refine_ls_structure_factor_coef Fsqd
_refine_ls_weighting_details
;
 w=1/[\s^2^(Fo^2^)+(0.0415P)^2^+396.5911P]
 where P=(Fo^2^+2Fc^2^)/3
;
_refine_ls_weighting_scheme calc
_refine_ls_wR_factor_gt 0.2321
_refine_ls_wR_factor_ref 0.2413
_reflns_Friedel_coverage 0.000
_reflns_number_gt 5369
_reflns_number_total 6039
_reflns_threshold_expression 'I > 2\s(I)'
_cod_data_source_file d1cc07160b2.cif
_cod_data_source_block 3D_MOF
_cod_database_code 7129510
_shelxl_version_number 2013-2
_chemical_oxdiff_usercomment ' '
_shelx_space_group_comment
;
The symmetry employed for this shelxl refinement is uniquely defined
by the following loop, which should always be used as a source of
symmetry information in preference to the above space-group names.
They are only intended as comments.
;
_reflns_odcompleteness_completeness 99.49
_reflns_odcompleteness_iscentric 1
_reflns_odcompleteness_theta 26.32
_olex2_refinement_description
;
1. Fixed Uiso
 At 1.2 times of:
  All C(H) groups, All C(H,H) groups
 At 1.5 times of:
  All C(H,H,H) groups
2. Restrained distances
 C13-C12
 1.45 with sigma of 0.02
3. Uiso/Uaniso restraints and constraints
Uanis(C4) \\sim Ueq, Uanis(C10) \\sim Ueq, Uanis(C11) \\sim Ueq: with sigma of
0.01 and sigma for terminal atoms of 0.02
4. Others
 Sof(H13A)=Sof(C11)=Sof(H11A)=Sof(H11B)=Sof(H11C)=1-FVAR(1)
 Sof(H13)=Sof(C12)=Sof(H12A)=Sof(H12B)=Sof(H12C)=FVAR(1)
 Sof(H2B)=Sof(C3)=Sof(H3A)=Sof(H3B)=Sof(H3C)=1-FVAR(2)
 Sof(H2A)=Sof(C4)=Sof(H4A)=Sof(H4B)=Sof(H4C)=FVAR(2)
5.a Ternary CH refined with riding coordinates:
 C13(H13), C13(H13A), C2(H2A), C2(H2B), C9(H9), C6(H6)
5.b Aromatic/amide H refined with riding coordinates:
 C15(H15)
5.c Idealised Me refined as rotating group:
 C14(H14A,H14B,H14C), C1(H1A,H1B,H1C), C7(H7A,H7B,H7C), C5(H5A,H5B,H5C),
 C10(H10A,H10B,H10C), C8(H8A,H8B,H8C), C12(H12A,H12B,H12C), C4(H4A,H4B,H4C),
 C11(H11A,H11B,H11C), C3(H3A,H3B,H3C)
;
_olex2_submission_special_instructions 'No special instructions were received'
_oxdiff_exptl_absorpt_empirical_details
;
Empirical correction (ABSPACK) includes:
- Absorption correction using spherical harmonics
- Frame scaling
;
_oxdiff_exptl_absorpt_empirical_full_max 2.352
_oxdiff_exptl_absorpt_empirical_full_min 0.788

loop_
_space_group_symop_operation_xyz
'x, y, z'
'-x+1/2, y+1/2, -z+1/2'
'-x, -y, -z'
'x-1/2, -y-1/2, z-1/2'

loop_
_atom_site_label
_atom_site_type_symbol
_atom_site_fract_x
_atom_site_fract_y
_atom_site_fract_z
_atom_site_U_iso_or_equiv
_atom_site_adp_type
_atom_site_occupancy
_atom_site_site_symmetry_order
_atom_site_calc_flag
_atom_site_refinement_flags_posn
_atom_site_refinement_flags_adp
_atom_site_refinement_flags_occupancy
_atom_site_disorder_assembly
_atom_site_disorder_group
Ag2 Ag 0.89842(13) 0.29100(7) 0.69520(13) 0.0285(3) Uani 1 1 d . . . . .
Ag3 Ag 0.75052(14) 0.24644(8) 0.46617(12) 0.0288(3) Uani 1 1 d . . . . .
Ag6 Ag 0.15801(13) 0.29071(8) 0.59786(13) 0.0279(3) Uani 1 1 d . . . . .
Ag5 Ag 0.41937(15) 0.27088(8) 0.76212(13) 0.0305(3) Uani 1 1 d . . . . .
Ag4 Ag 0.51295(14) 0.22248(8) 0.57273(15) 0.0338(4) Uani 1 1 d . . . . .
Ag1 Ag 0.74276(17) 0.24496(10) 0.83665(15) 0.0419(4) Uani 1 1 d . . . . .
S4 S 0.4425(4) 0.2076(2) 0.9310(4) 0.0235(9) Uani 1 1 d . . . . .
S1 S 1.1213(4) 0.3106(2) 0.7820(4) 0.0207(8) Uani 1 1 d . . . . .
S3 S 0.2900(4) 0.2075(2) 0.5216(4) 0.0253(9) Uani 1 1 d . . . . .
S2 S 0.7342(4) 0.1961(2) 0.6574(4) 0.0239(9) Uani 1 1 d . . . . .
O2 O 0.6041(11) 0.3259(6) 0.5069(12) 0.023(3) Uani 1 1 d . . . . .
O3 O 0.4683(12) 0.3546(7) 0.6686(10) 0.027(3) Uani 1 1 d . . . . .
O1 O 0.7569(13) 0.3814(7) 0.6441(16) 0.041(4) Uani 1 1 d . . . . .
O4 O 0.2769(13) 0.3774(8) 0.5469(15) 0.041(4) Uani 1 1 d . . . . .
C14 C 0.2610(18) 0.1139(10) 0.8165(17) 0.030(4) Uani 1 1 d . . . . .
H14A H 0.2097 0.1242 0.8628 0.045 Uiso 1 1 calc GR . . . .
H14B H 0.2428 0.0687 0.7865 0.045 Uiso 1 1 calc GR . . . .
H14C H 0.2432 0.1458 0.7547 0.045 Uiso 1 1 calc GR . . . .
C19 C 0.3916(16) 0.3882(8) 0.5885(15) 0.019(3) Uani 1 1 d . . . . .
C13 C 0.3978(18) 0.1188(10) 0.8880(17) 0.031(4) Uani 1 1 d D . . . .
H13 H 0.4043 0.0950 0.9591 0.037 Uiso 0.60(5) 1 calc R . P A 1
H13A H 0.4432 0.1078 0.8351 0.037 Uiso 0.40(5) 1 calc R . P A 2
C1 C 1.2817(18) 0.4210(11) 0.8545(19) 0.035(5) Uani 1 1 d . . . . .
H1A H 1.3188 0.3988 0.9266 0.053 Uiso 1 1 calc GR . . . .
H1B H 1.2907 0.4693 0.8647 0.053 Uiso 1 1 calc GR . . . .
H1C H 1.3232 0.4063 0.8023 0.053 Uiso 1 1 calc GR . . . .
C16 C 0.6499(16) 0.3767(9) 0.5687(17) 0.022(4) Uani 1 1 d . . . . .
C18 C 0.4494(14) 0.4452(8) 0.5417(14) 0.015(3) Uani 1 1 d . . . . .
C15 C 0.6226(15) 0.4966(8) 0.4988(15) 0.020(3) Uani 1 1 d . . . . .
H15 H 0.7052 0.4949 0.4987 0.024 Uiso 1 1 calc R . . . .
C17 C 0.5733(16) 0.4415(8) 0.5389(16) 0.020(3) Uani 1 1 d . . . . .
C2 C 1.1428(18) 0.4030(9) 0.8068(19) 0.032(5) Uani 1 1 d . . . . .
H2A H 1.1170 0.4218 0.7294 0.039 Uiso 0.47(5) 1 calc R . P B 1
H2B H 1.1168 0.4088 0.8742 0.039 Uiso 0.53(5) 1 calc R . P B 2
C9 C 0.255(3) 0.1149(11) 0.514(2) 0.054(8) Uani 1 1 d . . . . .
H9 H 0.2914 0.0956 0.5907 0.065 Uiso 1 1 calc R . . . .
C6 C 0.783(3) 0.1068(10) 0.689(2) 0.049(7) Uani 1 1 d . . . . .
H6 H 0.7620 0.0856 0.6132 0.059 Uiso 1 1 calc R . . . .
C7 C 0.706(3) 0.0719(12) 0.742(3) 0.079(12) Uani 1 1 d . . . . .
H7A H 0.7036 0.0970 0.8072 0.118 Uiso 1 1 calc GR . . . .
H7B H 0.7401 0.0275 0.7649 0.118 Uiso 1 1 calc GR . . . .
H7C H 0.6221 0.0676 0.6885 0.118 Uiso 1 1 calc GR . . . .
C5 C 0.925(2) 0.1021(13) 0.737(3) 0.063(9) Uani 1 1 d . . . . .
H5A H 0.9613 0.1310 0.6940 0.094 Uiso 1 1 calc GR . . . .
H5B H 0.9503 0.0560 0.7324 0.094 Uiso 1 1 calc GR . . . .
H5C H 0.9523 0.1164 0.8153 0.094 Uiso 1 1 calc GR . . . .
C10 C 0.114(2) 0.1064(14) 0.476(2) 0.055(7) Uani 1 1 d . U . . .
H10A H 0.0814 0.1282 0.5292 0.082 Uiso 1 1 calc GR . . . .
H10B H 0.0936 0.0589 0.4715 0.082 Uiso 1 1 calc GR . . . .
H10C H 0.0772 0.1266 0.4017 0.082 Uiso 1 1 calc GR . . . .
C8 C 0.312(5) 0.080(2) 0.437(3) 0.112(17) Uani 1 1 d . . . . .
H8A H 0.2750 0.0970 0.3606 0.168 Uiso 1 1 calc GR . . . .
H8B H 0.2957 0.0319 0.4371 0.168 Uiso 1 1 calc GR . . . .
H8C H 0.4009 0.0876 0.4622 0.168 Uiso 1 1 calc GR . . . .
C12 C 0.486(3) 0.0854(19) 0.845(4) 0.045(11) Uani 0.60(5) 1 d D . P A 1
H12A H 0.4864 0.1075 0.7763 0.067 Uiso 0.60(5) 1 calc GR . P A 1
H12B H 0.4615 0.0388 0.8290 0.067 Uiso 0.60(5) 1 calc GR . P A 1
H12C H 0.5682 0.0876 0.9009 0.067 Uiso 0.60(5) 1 calc GR . P A 1
C4 C 1.061(4) 0.435(2) 0.856(4) 0.031(11) Uani 0.47(5) 1 d . U P B 1
H4A H 0.9754 0.4294 0.8066 0.047 Uiso 0.47(5) 1 calc GR . P B 1
H4B H 1.0805 0.4825 0.8658 0.047 Uiso 0.47(5) 1 calc GR . P B 1
H4C H 1.0705 0.4147 0.9287 0.047 Uiso 0.47(5) 1 calc GR . P B 1
C11 C 0.454(4) 0.074(2) 0.986(3) 0.019(10) Uani 0.40(5) 1 d . U P A 2
H11A H 0.5410 0.0671 0.9953 0.029 Uiso 0.40(5) 1 calc GR . P A 2
H11B H 0.4106 0.0315 0.9732 0.029 Uiso 0.40(5) 1 calc GR . P A 2
H11C H 0.4465 0.0951 1.0534 0.029 Uiso 0.40(5) 1 calc GR . P A 2
C3 C 1.057(4) 0.4421(19) 0.729(5) 0.048(15) Uani 0.53(5) 1 d . . P B 2
H3A H 1.0698 0.4386 0.6566 0.073 Uiso 0.53(5) 1 calc GR . P B 2
H3B H 1.0664 0.4885 0.7539 0.073 Uiso 0.53(5) 1 calc GR . P B 2
H3C H 0.9736 0.4267 0.7218 0.073 Uiso 0.53(5) 1 calc GR . P B 2

loop_
_atom_site_aniso_label
_atom_site_aniso_U_11
_atom_site_aniso_U_22
_atom_site_aniso_U_33
_atom_site_aniso_U_23
_atom_site_aniso_U_13
_atom_site_aniso_U_12
Ag2 0.0202(6) 0.0252(7) 0.0351(8) -0.0008(6) 0.0024(5) -0.0018(5)
Ag3 0.0355(8) 0.0287(7) 0.0227(7) -0.0030(6) 0.0102(6) 0.0081(6)
Ag6 0.0236(6) 0.0295(7) 0.0303(7) 0.0016(6) 0.0085(5) -0.0081(6)
Ag5 0.0381(8) 0.0264(7) 0.0296(7) 0.0107(6) 0.0147(6) 0.0027(6)
Ag4 0.0253(7) 0.0300(8) 0.0479(9) -0.0078(7) 0.0143(6) -0.0014(6)
Ag1 0.0482(10) 0.0461(10) 0.0344(8) -0.0115(7) 0.0177(7) -0.0114(8)
S4 0.0221(19) 0.0167(19) 0.026(2) 0.0044(17) 0.0003(16) 0.0000(16)
S1 0.0144(17) 0.0192(19) 0.022(2) -0.0036(16) -0.0026(15) 0.0054(15)
S3 0.024(2) 0.021(2) 0.031(2) -0.0033(18) 0.0089(17) -0.0059(17)
S2 0.029(2) 0.0168(19) 0.024(2) 0.0024(16) 0.0061(17) 0.0016(17)
O2 0.023(6) 0.007(5) 0.043(8) 0.005(5) 0.017(6) 0.001(4)
O3 0.032(7) 0.033(7) 0.017(6) 0.012(5) 0.007(5) -0.010(6)
O1 0.019(6) 0.013(6) 0.080(12) 0.006(7) 0.004(7) 0.002(5)
O4 0.020(6) 0.035(8) 0.068(11) 0.033(8) 0.014(7) -0.003(6)
C14 0.027(9) 0.031(10) 0.034(11) -0.015(8) 0.011(8) -0.013(8)
C19 0.019(8) 0.016(8) 0.026(9) 0.001(7) 0.011(7) 0.001(6)
C13 0.033(10) 0.029(10) 0.023(9) -0.002(8) 0.000(8) -0.002(8)
C1 0.026(10) 0.038(11) 0.039(12) -0.011(9) 0.007(9) -0.010(8)
C16 0.019(8) 0.016(8) 0.040(10) 0.006(7) 0.022(7) 0.006(6)
C18 0.013(7) 0.008(7) 0.025(8) -0.004(6) 0.010(6) 0.001(5)
C15 0.017(7) 0.013(7) 0.032(9) 0.004(7) 0.012(7) -0.002(6)
C17 0.023(8) 0.009(7) 0.033(9) 0.005(7) 0.014(7) -0.001(6)
C2 0.023(9) 0.016(8) 0.044(12) -0.016(8) -0.008(8) 0.005(7)
C9 0.058(16) 0.020(10) 0.062(17) 0.010(11) -0.012(13) -0.014(10)
C6 0.061(16) 0.013(9) 0.061(16) 0.007(10) 0.004(13) 0.013(10)
C7 0.054(16) 0.018(11) 0.13(3) 0.017(15) -0.009(18) -0.006(11)
C5 0.042(13) 0.034(13) 0.08(2) 0.015(13) -0.026(13) 0.015(11)
C10 0.035(10) 0.048(12) 0.056(13) 0.016(10) -0.019(9) -0.014(9)
C8 0.17(5) 0.06(2) 0.08(3) -0.03(2) 0.01(3) -0.02(3)
C12 0.05(2) 0.03(2) 0.05(2) -0.014(17) 0.013(19) -0.009(17)
C4 0.025(16) 0.028(17) 0.039(18) -0.012(13) 0.008(13) 0.006(13)
C11 0.028(17) 0.016(16) 0.015(16) 0.006(12) 0.010(12) 0.005(13)
C3 0.025(19) 0.014(17) 0.10(4) 0.00(2) 0.00(2) -0.011(14)

loop_
_atom_type_symbol
_atom_type_description
_atom_type_scat_dispersion_real
_atom_type_scat_dispersion_imag
_atom_type_scat_source
C C 0.0033 0.0016 'International Tables Vol C Tables 4.2.6.8 and 6.1.1.4'
H H 0.0000 0.0000 'International Tables Vol C Tables 4.2.6.8 and 6.1.1.4'
Ag Ag -0.8971 1.1015 'International Tables Vol C Tables 4.2.6.8 and 6.1.1.4'
O O 0.0106 0.0060 'International Tables Vol C Tables 4.2.6.8 and 6.1.1.4'
S S 0.1246 0.1234 'International Tables Vol C Tables 4.2.6.8 and 6.1.1.4'

loop_
_geom_angle_atom_site_label_1
_geom_angle_atom_site_label_2
_geom_angle_atom_site_label_3
_geom_angle
_geom_angle_site_symmetry_1
_geom_angle_site_symmetry_3
_geom_angle_publ_flag
Ag3 Ag2 Ag1 102.93(6) . . ?
S1 Ag2 Ag3 131.26(12) . . ?
S1 Ag2 Ag1 120.52(13) . . ?
S1 Ag2 S2 141.24(15) . . ?
S2 Ag2 Ag3 57.03(11) . . ?
S2 Ag2 Ag1 50.33(11) . . ?
O1 Ag2 Ag3 81.1(4) . . ?
O1 Ag2 Ag1 85.0(4) . . ?
O1 Ag2 S1 121.0(4) . . ?
O1 Ag2 S2 96.9(3) . . ?
S4 Ag3 Ag2 79.24(11) 4_665 . ?
S4 Ag3 S1 105.93(15) 4_665 4_565 ?
S4 Ag3 S2 127.69(15) 4_665 . ?
S1 Ag3 Ag2 170.81(12) 4_565 . ?
S1 Ag3 S2 117.21(15) 4_565 . ?
S2 Ag3 Ag2 54.63(11) . . ?
O2 Ag3 Ag2 79.2(3) . . ?
O2 Ag3 S4 118.9(3) . 4_665 ?
O2 Ag3 S1 104.2(3) . 4_565 ?
O2 Ag3 S2 78.6(3) . . ?
S4 Ag6 Ag5 169.55(12) 4_565 . ?
S1 Ag6 Ag5 79.49(10) 1_455 . ?
S1 Ag6 S4 109.57(15) 1_455 4_565 ?
S1 Ag6 S3 136.44(15) 1_455 . ?
S3 Ag6 Ag5 67.35(11) . . ?
S3 Ag6 S4 102.20(15) . 4_565 ?
O4 Ag6 Ag5 76.3(3) . . ?
O4 Ag6 S4 103.6(4) . 4_565 ?
O4 Ag6 S1 114.2(5) . 1_455 ?
O4 Ag6 S3 85.2(4) . . ?
Ag6 Ag5 Ag4 91.52(6) . . ?
S4 Ag5 Ag6 117.77(12) . . ?
S4 Ag5 Ag4 123.65(13) . . ?
O3 Ag5 Ag6 84.4(3) . . ?
O3 Ag5 Ag4 67.2(4) . . ?
O3 Ag5 S4 152.7(4) . . ?
S3 Ag4 Ag5 69.11(12) . . ?
S3 Ag4 S2 158.02(17) . . ?
S3 Ag4 O2 120.9(3) . . ?
S2 Ag4 Ag5 107.52(13) . . ?
S2 Ag4 O2 81.1(3) . . ?
O2 Ag4 Ag5 106.1(3) . . ?
S3 Ag1 Ag2 117.33(13) 4_666 . ?
S3 Ag1 S2 169.96(18) 4_666 . ?
S2 Ag1 Ag2 55.29(12) . . ?
Ag3 S4 Ag6 118.92(19) 4_566 4_666 ?
Ag5 S4 Ag3 96.51(15) . 4_566 ?
Ag5 S4 Ag6 119.68(18) . 4_666 ?
C13 S4 Ag3 102.9(7) . 4_566 ?
C13 S4 Ag6 109.5(6) . 4_666 ?
C13 S4 Ag5 107.5(7) . . ?
Ag2 S1 Ag3 122.45(19) . 4_666 ?
Ag2 S1 Ag6 91.53(14) . 1_655 ?
Ag6 S1 Ag3 122.75(17) 1_655 4_666 ?
C2 S1 Ag2 107.0(6) . . ?
C2 S1 Ag3 106.3(7) . 4_666 ?
C2 S1 Ag6 104.8(8) . 1_655 ?
Ag4 S3 Ag6 120.07(18) . . ?
Ag1 S3 Ag6 97.52(17) 4_565 . ?
Ag1 S3 Ag4 95.13(17) 4_565 . ?
C9 S3 Ag6 120.2(10) . . ?
C9 S3 Ag4 108.5(9) . . ?
C9 S3 Ag1 111.2(9) . 4_565 ?
Ag2 S2 Ag3 68.34(12) . . ?
Ag4 S2 Ag2 120.04(18) . . ?
Ag4 S2 Ag3 83.93(14) . . ?
Ag1 S2 Ag2 74.38(14) . . ?
Ag1 S2 Ag3 133.82(19) . . ?
Ag1 S2 Ag4 92.21(17) . . ?
C6 S2 Ag2 120.7(9) . . ?
C6 S2 Ag3 116.4(10) . . ?
C6 S2 Ag4 119.2(9) . . ?
C6 S2 Ag1 105.6(9) . . ?
Ag3 O2 Ag4 85.6(4) . . ?
C16 O2 Ag3 117.7(10) . . ?
C16 O2 Ag4 124.7(11) . . ?
C19 O3 Ag5 125.7(11) . . ?
C16 O1 Ag2 123.0(12) . . ?
C19 O4 Ag6 127.7(12) . . ?
H14A C14 H14B 109.5 . . ?
H14A C14 H14C 109.5 . . ?
H14B C14 H14C 109.5 . . ?
C13 C14 H14A 109.5 . . ?
C13 C14 H14B 109.5 . . ?
C13 C14 H14C 109.5 . . ?
O3 C19 C18 115.0(14) . . ?
O4 C19 O3 125.8(16) . . ?
O4 C19 C18 119.3(15) . . ?
S4 C13 H13 105.1 . . ?
S4 C13 H13A 104.4 . . ?
C14 C13 S4 111.0(14) . . ?
C14 C13 H13 105.1 . . ?
C14 C13 H13A 104.4 . . ?
C12 C13 S4 113(2) . . ?
C12 C13 C14 117(2) . . ?
C12 C13 H13 105.1 . . ?
C11 C13 S4 109(2) . . ?
C11 C13 C14 122(2) . . ?
C11 C13 H13A 104.4 . . ?
H1A C1 H1B 109.5 . . ?
H1A C1 H1C 109.5 . . ?
H1B C1 H1C 109.5 . . ?
C2 C1 H1A 109.5 . . ?
C2 C1 H1B 109.5 . . ?
C2 C1 H1C 109.5 . . ?
O2 C16 C17 115.6(16) . . ?
O1 C16 O2 127.5(16) . . ?
O1 C16 C17 116.4(16) . . ?
C15 C18 C19 118.5(14) 3_666 . ?
C15 C18 C17 119.7(14) 3_666 . ?
C17 C18 C19 121.9(14) . . ?
C18 C15 H15 119.4 3_666 . ?
C17 C15 C18 121.3(15) . 3_666 ?
C17 C15 H15 119.4 . . ?
C18 C17 C16 121.7(14) . . ?
C15 C17 C16 119.0(15) . . ?
C15 C17 C18 119.1(15) . . ?
S1 C2 H2A 103.2 . . ?
S1 C2 H2B 101.4 . . ?
C1 C2 S1 110.9(13) . . ?
C1 C2 H2A 103.2 . . ?
C1 C2 H2B 101.4 . . ?
C4 C2 S1 116(2) . . ?
C4 C2 C1 118(2) . . ?
C4 C2 H2A 103.2 . . ?
C3 C2 S1 115(2) . . ?
C3 C2 C1 123(2) . . ?
C3 C2 H2B 101.4 . . ?
S3 C9 H9 108.6 . . ?
C10 C9 S3 107.8(18) . . ?
C10 C9 H9 108.6 . . ?
C8 C9 S3 111(2) . . ?
C8 C9 H9 108.6 . . ?
C8 C9 C10 112(3) . . ?
S2 C6 H6 104.1 . . ?
C7 C6 S2 111.9(19) . . ?
C7 C6 H6 104.1 . . ?
C7 C6 C5 121(2) . . ?
C5 C6 S2 110.1(17) . . ?
C5 C6 H6 104.1 . . ?
C6 C7 H7A 109.5 . . ?
C6 C7 H7B 109.5 . . ?
C6 C7 H7C 109.5 . . ?
H7A C7 H7B 109.5 . . ?
H7A C7 H7C 109.5 . . ?
H7B C7 H7C 109.5 . . ?
C6 C5 H5A 109.5 . . ?
C6 C5 H5B 109.5 . . ?
C6 C5 H5C 109.5 . . ?
H5A C5 H5B 109.5 . . ?
H5A C5 H5C 109.5 . . ?
H5B C5 H5C 109.5 . . ?
C9 C10 H10A 109.5 . . ?
C9 C10 H10B 109.5 . . ?
C9 C10 H10C 109.5 . . ?
H10A C10 H10B 109.5 . . ?
H10A C10 H10C 109.5 . . ?
H10B C10 H10C 109.5 . . ?
C9 C8 H8A 109.5 . . ?
C9 C8 H8B 109.5 . . ?
C9 C8 H8C 109.5 . . ?
H8A C8 H8B 109.5 . . ?
H8A C8 H8C 109.5 . . ?
H8B C8 H8C 109.5 . . ?
C13 C12 H12A 109.5 . . ?
C13 C12 H12B 109.5 . . ?
C13 C12 H12C 109.5 . . ?
H12A C12 H12B 109.5 . . ?
H12A C12 H12C 109.5 . . ?
H12B C12 H12C 109.5 . . ?
C2 C4 H4A 109.5 . . ?
C2 C4 H4B 109.5 . . ?
C2 C4 H4C 109.5 . . ?
H4A C4 H4B 109.5 . . ?
H4A C4 H4C 109.5 . . ?
H4B C4 H4C 109.5 . . ?
C13 C11 H11A 109.5 . . ?
C13 C11 H11B 109.5 . . ?
C13 C11 H11C 109.5 . . ?
H11A C11 H11B 109.5 . . ?
H11A C11 H11C 109.5 . . ?
H11B C11 H11C 109.5 . . ?
C2 C3 H3A 109.5 . . ?
C2 C3 H3B 109.5 . . ?
C2 C3 H3C 109.5 . . ?
H3A C3 H3B 109.5 . . ?
H3A C3 H3C 109.5 . . ?
H3B C3 H3C 109.5 . . ?

loop_
_geom_bond_atom_site_label_1
_geom_bond_atom_site_label_2
_geom_bond_distance
_geom_bond_site_symmetry_2
_geom_bond_publ_flag
Ag2 Ag3 2.917(2) . ?
Ag2 Ag1 2.999(2) . ?
Ag2 S1 2.412(4) . ?
Ag2 S2 2.560(5) . ?
Ag2 O1 2.333(13) . ?
Ag3 S4 2.509(5) 4_665 ?
Ag3 S1 2.532(4) 4_565 ?
Ag3 S2 2.633(5) . ?
Ag3 O2 2.443(12) . ?
Ag6 Ag5 3.002(2) . ?
Ag6 S4 2.621(4) 4_565 ?
Ag6 S1 2.484(5) 1_455 ?
Ag6 S3 2.591(5) . ?
Ag6 O4 2.379(13) . ?
Ag5 Ag4 3.028(2) . ?
Ag5 S4 2.378(5) . ?
Ag5 O3 2.189(12) . ?
Ag4 S3 2.395(5) . ?
Ag4 S2 2.419(5) . ?
Ag4 O2 2.533(11) . ?
Ag1 S3 2.372(5) 4_666 ?
Ag1 S2 2.397(5) . ?
S4 Ag3 2.509(5) 4_566 ?
S4 Ag6 2.621(4) 4_666 ?
S4 C13 1.85(2) . ?
S1 Ag3 2.532(4) 4_666 ?
S1 Ag6 2.484(5) 1_655 ?
S1 C2 1.848(18) . ?
S3 Ag1 2.372(5) 4_565 ?
S3 C9 1.86(2) . ?
S2 C6 1.85(2) . ?
O2 C16 1.26(2) . ?
O3 C19 1.27(2) . ?
O1 C16 1.26(2) . ?
O4 C19 1.24(2) . ?
C14 H14A 0.9600 . ?
C14 H14B 0.9600 . ?
C14 H14C 0.9600 . ?
C14 C13 1.51(3) . ?
C19 C18 1.51(2) . ?
C13 H13 0.9800 . ?
C13 H13A 0.9800 . ?
C13 C12 1.429(19) . ?
C13 C11 1.46(4) . ?
C1 H1A 0.9600 . ?
C1 H1B 0.9600 . ?
C1 H1C 0.9600 . ?
C1 C2 1.52(3) . ?
C16 C17 1.52(2) . ?
C18 C15 1.40(2) 3_666 ?
C18 C17 1.41(2) . ?
C15 C18 1.40(2) 3_666 ?
C15 H15 0.9300 . ?
C15 C17 1.38(2) . ?
C2 H2A 0.9800 . ?
C2 H2B 0.9800 . ?
C2 C4 1.41(4) . ?
C2 C3 1.36(5) . ?
C9 H9 0.9800 . ?
C9 C10 1.51(3) . ?
C9 C8 1.48(5) . ?
C6 H6 0.9800 . ?
C6 C7 1.43(4) . ?
C6 C5 1.51(3) . ?
C7 H7A 0.9600 . ?
C7 H7B 0.9600 . ?
C7 H7C 0.9600 . ?
C5 H5A 0.9600 . ?
C5 H5B 0.9600 . ?
C5 H5C 0.9600 . ?
C10 H10A 0.9600 . ?
C10 H10B 0.9600 . ?
C10 H10C 0.9600 . ?
C8 H8A 0.9600 . ?
C8 H8B 0.9600 . ?
C8 H8C 0.9600 . ?
C12 H12A 0.9600 . ?
C12 H12B 0.9600 . ?
C12 H12C 0.9600 . ?
C4 H4A 0.9600 . ?
C4 H4B 0.9600 . ?
C4 H4C 0.9600 . ?
C11 H11A 0.9600 . ?
C11 H11B 0.9600 . ?
C11 H11C 0.9600 . ?
C3 H3A 0.9600 . ?
C3 H3B 0.9600 . ?
C3 H3C 0.9600 . ?
